data_2010420
loop_
_publ_author_name
'Mir\<ceva, A.'
'Goli\<c, L.'

_publ_section_title
;
 Hydroxylammonium Scandium Sulfate Sesquihydrate,
 Sc(NH~3~OH)(SO~4~)~2~.1.5H~2~O
;
_journal_issue 2
_journal_name_full 'Acta Crystallographica Section C'
_journal_page_first 175
_journal_page_last 177
_journal_paper_doi 10.1107/S0108270194003203
_journal_volume 51
_journal_year 1995
_chemical_formula_moiety 'H4 N O9 S2 Sc , 1.5H2 O'
_chemical_formula_sum 'H7 N O10.5 S2 Sc'
_chemical_formula_weight 298.14
_space_group_IT_number 2
_symmetry_cell_setting triclinic
_symmetry_space_group_name_Hall '-P 1'
_symmetry_space_group_name_H-M 'P -1'
_atom_type_scat_source 'Cromer & Mann (1968)'
_cell_angle_alpha 80.930(10)
_cell_angle_beta 75.360(10)
_cell_angle_gamma 89.170(10)
_cell_formula_units_Z 2
_cell_length_a 5.1230(10)
_cell_length_b 8.9550(10)
_cell_length_c 10.1470(10)
_cell_measurement_reflns_used 90
_cell_measurement_temperature 293.0(10)
_cell_measurement_theta_max 18
_cell_measurement_theta_min 10
_cell_volume 444.61(11)
_diffrn_measurement_device 'Enraf-Nonius CAD-4'
_diffrn_measurement_method \w-2\q
_diffrn_radiation_type MoK\a
_diffrn_radiation_wavelength 0.71069
_diffrn_reflns_limit_h_max 7
_diffrn_reflns_limit_h_min 0
_diffrn_reflns_limit_k_max 12
_diffrn_reflns_limit_k_min -12
_diffrn_reflns_limit_l_max 14
_diffrn_reflns_limit_l_min -14
_diffrn_reflns_number 2659
_diffrn_reflns_theta_max 30
_diffrn_standards_decay_% 1.9
_diffrn_standards_interval_count 141
_diffrn_standards_number 3
_exptl_absorpt_coefficient_mu 1.322
_exptl_absorpt_correction_type none
_exptl_crystal_colour colourless
_exptl_crystal_density_diffrn 2.227
_exptl_crystal_density_meas 2.217(4)
_exptl_crystal_density_method 'flotation in CHBr3 + CCl4'
_exptl_crystal_description 'approximate prism'
_exptl_crystal_size_max 0.54
_exptl_crystal_size_mid 0.36
_exptl_crystal_size_min 0.28
_refine_diff_density_max 0.14
_refine_diff_density_min -0.19
_refine_ls_extinction_coef 0.70(10)
_refine_ls_extinction_method 'Larson (1967)'
_refine_ls_goodness_of_fit_obs 0.42
_refine_ls_hydrogen_treatment noref
_refine_ls_number_parameters 137
_refine_ls_number_reflns 2166
_refine_ls_R_factor_obs 0.030
_refine_ls_shift/esd_max 2.33
_refine_ls_structure_factor_coef F
_refine_ls_wR_factor_obs 0.034
_reflns_number_observed 1935
_reflns_number_total 2604
_reflns_observed_criterion I>3\s(I)
_cod_data_source_file ab1121.cif
_cod_data_source_block ab1121_structure_1_of_1
_cod_original_cell_volume 444.6(2)
_cod_database_code 2010420

loop_
_symmetry_equiv_pos_as_xyz
x,y,z
-x,-y,-z

loop_
_atom_site_label
_atom_site_fract_x
_atom_site_fract_y
_atom_site_fract_z
_atom_site_U_iso_or_equiv
Sc .13936(7) .46155(4) .22313(4) .0140(2)
S(1) .71644(9) .29136(5) .08829(5) .0143(2)
S(2) .58531(9) .68536(5) .30453(5) .0172(2)
O(1) .7595(4) .4150(2) -.0299(2) .0294(9)
O(2) .9447(3) .2962(2) .1530(2) .0234(7)
O(3) .4668(3) .3216(2) .1900(2) .0225(7)
O(4) .6997(4) .1450(2) .0493(2) .0308(8)
O(5) .5478(5) .7152(2) .4455(2) .0370(10)
O(6) .6660(4) .8198(2) .2030(2) .0346(9)
O(7) .3230(3) .6256(2) .2947(2) .0328(9)
O(8) .7836(4) .5653(2) .2796(2) .0363(9)
O(9) .0994(6) .9854(3) .3315(3) .0510(10)
N .1610(5) .9856(3) .1891(2) .0320(10)
O(10) .0395(4) .3324(2) .4250(2) .0282(8)
O(11) .5550(10) .0364(5) .4250(6) .047(2)
H(1) .0000 .9199 .1732 .05
H(2) .2962 .9523 .1686 .05
H(3) .1439 1.0886 .1470 .05
H(4) .2624 1.0036 .3649 .05
H(5) -.1085 .3337 .4835 .05
H(6) .1914 .3095 .4679 .05
H(7) .7499 .0181 .3914 .05
H(8) .5183 .1253 .4712 .05

loop_
_geom_angle_atom_site_label_1
_geom_angle_atom_site_label_2
_geom_angle_atom_site_label_3
_geom_angle
_geom_angle_publ_flag
O(3) SC O(7) 96.45(7) no
O(3) SC O(10) 84.11(7) no
O(7) Sc O(10) 89.80(8) no
O(1) S(1) O(2) 108.00(10) no
O(1) S(1) O(3) 107.80(10) no
O(1) S(1) O(4) 112.80(10) no
O(2) S(1) O(3) 107.90(10) no
O(2) S(1) O(4) 109.40(10) no
O(3) S(1) O(4) 110.80(10) no
O(5) S(2) O(6) 112.40(10) no
O(5) S(2) O(7) 107.10(10) no
O(5) S(2) O(8) 109.30(10) no
O(6) S(2) O(7) 109.50(10) no
O(6) S(2) O(8) 111.10(10) no
O(7) S(2) O(8) 107.30(10) no
N O(9) H(4) 112.7 no
O(9) N H(1) 105.0 no
O(9) N H(2) 107.7 no
O(9) N H(3) 106.5 no
H(1) N H(2) 113.7 no
H(1) N H(3) 106.9 no
H(2) N H(3) 116.2 no

loop_
_geom_bond_atom_site_label_1
_geom_bond_atom_site_label_2
_geom_bond_site_symmetry_1
_geom_bond_site_symmetry_2
_geom_bond_distance
_geom_bond_publ_flag
Sc O(3) . . 2.070(2) yes
Sc O(7) . . 2.072(2) yes
Sc O(10) . . 2.130(2) yes
Sc O(2) . 1_455 2.104(2) yes
Sc O(8) . 1_455 2.026(2) yes
Sc O(1) . 2_665 2.038(2) yes
S(1) O(1) . . 1.472(2) yes
S(1) O(2) . . 1.483(2) yes
S(1) O(3) . . 1.478(2) yes
S(1) O(4) . . 1.437(2) yes
S(2) O(5) . . 1.461(2) yes
S(2) O(6) . . 1.446(2) yes
S(2) O(7) . . 1.486(2) yes
S(2) O(8) . . 1.475(2) yes
O(9) N . . 1.399(4) yes
O(9) H(4) . . 1.002 no
N H(1) . . 1.079 no
N H(2) . . 0.743 no
N H(3) . . 0.966 no
O(10) H(5) . . 0.838 no
O(10) H(6) . . 0.988 no
O(11) H(7) . . 0.992 no
O(11) H(8) . . 0.979 no
